data_1558033
loop_
_publ_author_name
'Amanullah, Sk'
'Dey, Abhishek'

_publ_section_title
;
 The role of porphyrin peripheral substituents in determining the
 reactivities of ferrous nitrosyl species.
;
_journal_issue 23
_journal_name_full 'Chemical science'
_journal_page_first 5909
_journal_page_last 5921
_journal_paper_doi 10.1039/d0sc01625j
_journal_volume 11
_journal_year 2020
_chemical_formula_moiety 'C88 H72 N8 O16 Zn2, 2(C H Cl3)'
_chemical_formula_sum 'C90 H74 Cl6 N8 O16 Zn2'
_chemical_formula_weight 1867.01
_space_group_crystal_system triclinic
_space_group_IT_number 2
_space_group_name_Hall '-P 1'
_space_group_name_H-M_alt 'P -1'
_atom_sites_solution_hydrogens geom
_audit_creation_method SHELXL-2018/3
_audit_update_record
;
2019-10-14 deposited with the CCDC.	2020-05-07 downloaded from the CCDC.
;
_cell_angle_alpha 92.292(8)
_cell_angle_beta 90.441(9)
_cell_angle_gamma 109.916(7)
_cell_formula_units_Z 1
_cell_length_a 11.301(3)
_cell_length_b 13.669(3)
_cell_length_c 14.795(4)
_cell_measurement_reflns_used 8165
_cell_measurement_temperature 119(2)
_cell_measurement_theta_max 25.820
_cell_measurement_theta_min 2.148
_cell_volume 2146.5(9)
_computing_cell_refinement 'SAINT (Bruker, 2008)'
_computing_data_collection 'APEX2 (Bruker, 2008)'
_computing_data_reduction 'SAINT (Bruker, 2008)'
_computing_structure_refinement 'SHELXL-2018/3 (Sheldrick, 2018)'
_computing_structure_solution 'SHELXT 2014/5 (Sheldrick, 2014)'
_diffrn_ambient_temperature 119(2)
_diffrn_measured_fraction_theta_full 0.995
_diffrn_measured_fraction_theta_max 0.988
_diffrn_measurement_device_type 'Bruker APEX-II CCD'
_diffrn_measurement_method '\w scan'
_diffrn_radiation_type MoK\a
_diffrn_radiation_wavelength 0.71073
_diffrn_reflns_av_R_equivalents 0.0593
_diffrn_reflns_av_unetI/netI 0.0798
_diffrn_reflns_Laue_measured_fraction_full 0.995
_diffrn_reflns_Laue_measured_fraction_max 0.988
_diffrn_reflns_limit_h_max 13
_diffrn_reflns_limit_h_min -13
_diffrn_reflns_limit_k_max 16
_diffrn_reflns_limit_k_min -16
_diffrn_reflns_limit_l_max 18
_diffrn_reflns_limit_l_min -18
_diffrn_reflns_number 21644
_diffrn_reflns_point_group_measured_fraction_full 0.995
_diffrn_reflns_point_group_measured_fraction_max 0.988
_diffrn_reflns_theta_full 25.242
_diffrn_reflns_theta_max 25.820
_diffrn_reflns_theta_min 2.148
_exptl_absorpt_coefficient_mu 0.817
_exptl_absorpt_correction_type multi-scan
_exptl_absorpt_process_details '(SADABS; Bruker, 2008)'
_exptl_crystal_colour Purple
_exptl_crystal_density_diffrn 1.444
_exptl_crystal_description Plate
_exptl_crystal_F_000 960
_exptl_crystal_size_max 0.24
_exptl_crystal_size_mid 0.20
_exptl_crystal_size_min 0.16
_exptl_transmission_factor_max 0.877
_exptl_transmission_factor_min 0.822
_refine_diff_density_max 0.420
_refine_diff_density_min -0.663
_refine_diff_density_rms 0.060
_refine_ls_extinction_method none
_refine_ls_goodness_of_fit_ref 1.029
_refine_ls_hydrogen_treatment constr
_refine_ls_matrix_type full
_refine_ls_number_parameters 550
_refine_ls_number_reflns 8165
_refine_ls_number_restraints 0
_refine_ls_restrained_S_all 1.029
_refine_ls_R_factor_all 0.1016
_refine_ls_R_factor_gt 0.0548
_refine_ls_shift/su_max 0.000
_refine_ls_shift/su_mean 0.000
_refine_ls_structure_factor_coef Fsqd
_refine_ls_weighting_details 'w=1/[\s^2^(Fo^2^)+(0.0572P)^2^+1.2365P] where P=(Fo^2^+2Fc^2^)/3'
_refine_ls_weighting_scheme calc
_refine_ls_wR_factor_gt 0.1238
_refine_ls_wR_factor_ref 0.1474
_reflns_Friedel_coverage 0.000
_reflns_number_gt 5203
_reflns_number_total 8165
_reflns_threshold_expression 'I > 2\s(I)'
_cod_data_source_file d0sc01625j2.cif
_cod_data_source_block shelx_CCDC1
_cod_depositor_comments
;Adding full bibliography for 1558032--1558034.cif.

 Adding full bibliography for 1558032--1558034.cif.
;
_cod_database_code 1558033
_shelx_shelxl_version_number 2018/3
_shelx_space_group_comment
;
The symmetry employed for this shelxl refinement is uniquely defined
by the following loop, which should always be used as a source of
symmetry information in preference to the above space-group names.
They are only intended as comments.
;

loop_
_space_group_symop_operation_xyz
'x, y, z'
'-x, -y, -z'

loop_
_atom_site_label
_atom_site_type_symbol
_atom_site_fract_x
_atom_site_fract_y
_atom_site_fract_z
_atom_site_U_iso_or_equiv
_atom_site_adp_type
_atom_site_occupancy
_atom_site_site_symmetry_order
_atom_site_calc_flag
_atom_site_refinement_flags_posn
_atom_site_refinement_flags_adp
_atom_site_refinement_flags_occupancy
_atom_site_disorder_assembly
_atom_site_disorder_group
Zn1 Zn 0.67375(4) 0.39401(3) 0.49175(3) 0.04010(15) Uani 1 1 d . . . . .
C1 C 0.4955(3) 0.1696(3) 0.4734(3) 0.0448(9) Uani 1 1 d . . . . .
C2 C 0.3951(4) 0.0940(3) 0.5187(3) 0.0584(11) Uani 1 1 d . . . . .
H2 H 0.358929 0.021841 0.502316 0.070 Uiso 1 1 calc R U . . .
C3 C 0.3624(4) 0.1444(3) 0.5882(3) 0.0555(11) Uani 1 1 d . . . . .
H3 H 0.300097 0.114140 0.631317 0.067 Uiso 1 1 calc R U . . .
C4 C 0.4396(3) 0.2541(3) 0.5857(3) 0.0413(9) Uani 1 1 d . . . . .
C5 C 0.4301(3) 0.3337(3) 0.6429(2) 0.0408(9) Uani 1 1 d . . . . .
C6 C 0.5005(3) 0.4395(3) 0.6336(2) 0.0418(9) Uani 1 1 d . . . . .
C7 C 0.4780(4) 0.5261(3) 0.6808(3) 0.0496(10) Uani 1 1 d . . . . .
H7 H 0.412727 0.521742 0.722228 0.060 Uiso 1 1 calc R U . . .
C8 C 0.5659(4) 0.6136(3) 0.6553(3) 0.0490(10) Uani 1 1 d . . . . .
H8 H 0.573924 0.682687 0.674645 0.059 Uiso 1 1 calc R U . . .
C9 C 0.6463(3) 0.5834(3) 0.5929(2) 0.0409(9) Uani 1 1 d . . . . .
C10 C 0.7564(4) 0.6496(3) 0.5593(3) 0.0440(9) Uani 1 1 d . . . . .
H10 H 0.778439 0.721091 0.577594 0.053 Uiso 1 1 calc R U . . .
C11 C 0.8397(3) 0.6240(3) 0.5014(2) 0.0378(8) Uani 1 1 d . . . . .
C12 C 0.9615(3) 0.6918(3) 0.4757(2) 0.0374(8) Uani 1 1 d . . . . .
C13 C 1.0048(3) 0.6380(3) 0.4127(2) 0.0372(8) Uani 1 1 d . . . . .
C14 C 0.9102(3) 0.5370(3) 0.3986(2) 0.0357(8) Uani 1 1 d . . . . .
C15 C 0.9100(3) 0.4591(3) 0.3334(2) 0.0366(8) Uani 1 1 d . . . . .
C16 C 0.8224(3) 0.3576(3) 0.3263(2) 0.0393(8) Uani 1 1 d . . . . .
C17 C 0.8220(3) 0.2757(3) 0.2606(2) 0.0432(9) Uani 1 1 d . . . . .
C18 C 0.7242(4) 0.1885(3) 0.2814(3) 0.0456(9) Uani 1 1 d . . . . .
C19 C 0.6634(3) 0.2162(3) 0.3584(2) 0.0408(9) Uani 1 1 d . . . . .
C20 C 0.5587(4) 0.1479(3) 0.4009(3) 0.0474(10) Uani 1 1 d . . . . .
H20 H 0.527981 0.078316 0.376383 0.057 Uiso 1 1 calc R U . . .
C21 C 0.3404(3) 0.3081(3) 0.7193(3) 0.0447(9) Uani 1 1 d . . . . .
C22 C 0.2120(4) 0.2643(3) 0.7049(3) 0.0528(10) Uani 1 1 d . . . . .
H22 H 0.178687 0.247542 0.644850 0.063 Uiso 1 1 calc R U . . .
C23 C 0.1314(4) 0.2445(4) 0.7769(3) 0.0642(12) Uani 1 1 d . . . . .
H23 H 0.043117 0.214875 0.765965 0.077 Uiso 1 1 calc R U . . .
C24 C 0.1772(5) 0.2669(4) 0.8631(3) 0.0741(14) Uani 1 1 d . . . . .
H24 H 0.121249 0.253141 0.912288 0.089 Uiso 1 1 calc R U . . .
C25 C 0.3041(5) 0.3093(4) 0.8789(3) 0.0829(16) Uani 1 1 d . . . . .
H25 H 0.336490 0.323551 0.939258 0.099 Uiso 1 1 calc R U . . .
C26 C 0.3856(4) 0.3315(4) 0.8071(3) 0.0660(13) Uani 1 1 d . . . . .
H26 H 0.473566 0.363215 0.818597 0.079 Uiso 1 1 calc R U . . .
C27 C 1.0057(4) 0.4916(3) 0.2604(3) 0.0449(9) Uani 1 1 d . . . . .
C28 C 0.9782(6) 0.5390(4) 0.1867(3) 0.0758(14) Uani 1 1 d . . . . .
H28 H 0.900114 0.550426 0.182071 0.091 Uiso 1 1 calc R U . . .
C29 C 1.0666(9) 0.5699(5) 0.1188(4) 0.119(3) Uani 1 1 d . . . . .
H29 H 1.048498 0.603195 0.067962 0.142 Uiso 1 1 calc R U . . .
C30 C 1.1792(9) 0.5530(6) 0.1243(6) 0.143(4) Uani 1 1 d . . . . .
H30 H 1.238642 0.573431 0.077485 0.171 Uiso 1 1 calc R U . . .
C31 C 1.2039(5) 0.5068(5) 0.1975(5) 0.112(3) Uani 1 1 d . . . . .
H31 H 1.282288 0.495851 0.202246 0.134 Uiso 1 1 calc R U . . .
C32 C 1.1194(4) 0.4754(4) 0.2649(3) 0.0683(13) Uani 1 1 d . . . . .
H32 H 1.139059 0.442244 0.315206 0.082 Uiso 1 1 calc R U . . .
C33 C 0.6847(5) 0.0862(3) 0.2333(3) 0.0599(11) Uani 1 1 d . . . . .
C34 C 0.7192(8) -0.0140(5) 0.1090(6) 0.171(4) Uani 1 1 d . . . . .
H34A H 0.737249 -0.068028 0.143614 0.205 Uiso 1 1 calc R U . . .
H34B H 0.628133 -0.038859 0.093407 0.205 Uiso 1 1 calc R U . . .
C35 C 0.7868(14) 0.0029(7) 0.0328(8) 0.296(9) Uani 1 1 d . . . . .
H35A H 0.764689 -0.062020 -0.004418 0.443 Uiso 1 1 calc R U . . .
H35B H 0.768021 0.056054 -0.001365 0.443 Uiso 1 1 calc R U . . .
H35C H 0.876823 0.026969 0.048698 0.443 Uiso 1 1 calc R U . . .
C36 C 0.9017(4) 0.2822(3) 0.1792(3) 0.0539(11) Uani 1 1 d . . . . .
C37 C 1.0760(6) 0.2522(5) 0.1164(4) 0.101(2) Uani 1 1 d . . . . .
H37A H 1.024793 0.204831 0.067380 0.121 Uiso 1 1 calc R U . . .
H37B H 1.109724 0.323317 0.093611 0.121 Uiso 1 1 calc R U . . .
C38 C 1.1755(9) 0.2189(8) 0.1431(6) 0.196(5) Uani 1 1 d . . . . .
H38A H 1.228796 0.218844 0.091195 0.294 Uiso 1 1 calc R U . . .
H38B H 1.225716 0.266447 0.191388 0.294 Uiso 1 1 calc R U . . .
H38C H 1.141095 0.148393 0.165252 0.294 Uiso 1 1 calc R U . . .
C39 C 1.1352(3) 0.6785(3) 0.3767(2) 0.0414(9) Uani 1 1 d . . . . .
C40 C 1.2762(4) 0.8036(4) 0.2861(4) 0.0817(16) Uani 1 1 d . . . . .
H40A H 1.330436 0.837053 0.339432 0.098 Uiso 1 1 calc R U . . .
H40B H 1.311375 0.753854 0.256019 0.098 Uiso 1 1 calc R U . . .
C41 C 1.2723(6) 0.8819(5) 0.2238(5) 0.144(3) Uani 1 1 d . . . . .
H41A H 1.357689 0.919671 0.203930 0.215 Uiso 1 1 calc R U . . .
H41B H 1.218815 0.848040 0.171095 0.215 Uiso 1 1 calc R U . . .
H41C H 1.237808 0.930942 0.254210 0.215 Uiso 1 1 calc R U . . .
C42 C 1.0380(4) 0.7974(3) 0.5131(3) 0.0469(9) Uani 1 1 d . . . . .
C43 C 1.0405(5) 0.9417(4) 0.6076(4) 0.0911(18) Uani 1 1 d . . . . .
H43A H 1.086928 0.992385 0.563241 0.109 Uiso 1 1 calc R U . . .
H43B H 1.101650 0.933689 0.652466 0.109 Uiso 1 1 calc R U . . .
C44 C 0.9463(7) 0.9778(5) 0.6530(5) 0.138(3) Uani 1 1 d . . . . .
H44A H 0.988667 1.045218 0.684753 0.207 Uiso 1 1 calc R U . . .
H44B H 0.886453 0.985299 0.607827 0.207 Uiso 1 1 calc R U . . .
H44C H 0.901104 0.926890 0.696616 0.207 Uiso 1 1 calc R U . . .
C45 C 0.5906(6) 0.2783(6) 0.0757(4) 0.112(2) Uani 1 1 d . . . . .
H45 H 0.676102 0.284823 0.099581 0.134 Uiso 1 1 calc R U . . .
N1 N 0.5196(3) 0.2655(2) 0.5155(2) 0.0409(7) Uani 1 1 d . . . . .
N2 N 0.6009(3) 0.4768(2) 0.5787(2) 0.0403(7) Uani 1 1 d . . . . .
N3 N 0.8128(3) 0.5299(2) 0.4562(2) 0.0391(7) Uani 1 1 d . . . . .
N4 N 0.7237(3) 0.3176(2) 0.3840(2) 0.0400(7) Uani 1 1 d . . . . .
O1 O 0.5999(4) 0.0115(3) 0.2520(3) 0.1093(15) Uani 1 1 d . . . . .
O2 O 0.7532(4) 0.0837(3) 0.1640(3) 0.1267(18) Uani 1 1 d . . . . .
O3 O 0.9982(3) 0.2514(2) 0.1956(2) 0.0707(9) Uani 1 1 d . . . . .
O4 O 0.8774(3) 0.3087(3) 0.1074(2) 0.0784(10) Uani 1 1 d . . . . .
O5 O 1.1471(2) 0.7485(2) 0.31447(19) 0.0574(7) Uani 1 1 d . . . . .
O6 O 1.2212(2) 0.6538(2) 0.40254(18) 0.0512(7) Uani 1 1 d . . . . .
O7 O 1.1473(3) 0.8385(2) 0.4994(2) 0.0726(9) Uani 1 1 d . . . . .
O8 O 0.9716(3) 0.8420(2) 0.5622(2) 0.0748(9) Uani 1 1 d . . . . .
Cl1 Cl 0.57432(19) 0.22461(15) -0.03317(13) 0.1274(6) Uani 1 1 d . . . . .
Cl2 Cl 0.4796(2) 0.1973(3) 0.14439(15) 0.1842(12) Uani 1 1 d . . . . .
Cl3 Cl 0.5806(3) 0.4012(2) 0.07514(17) 0.1759(10) Uani 1 1 d . . . . .

loop_
_atom_site_aniso_label
_atom_site_aniso_U_11
_atom_site_aniso_U_22
_atom_site_aniso_U_33
_atom_site_aniso_U_23
_atom_site_aniso_U_13
_atom_site_aniso_U_12
Zn1 0.0323(2) 0.0359(3) 0.0477(3) 0.00033(18) 0.00683(19) 0.00601(18)
C1 0.036(2) 0.038(2) 0.055(2) 0.0023(18) 0.0035(18) 0.0052(17)
C2 0.050(3) 0.040(2) 0.075(3) 0.002(2) 0.013(2) 0.002(2)
C3 0.042(2) 0.047(2) 0.069(3) 0.014(2) 0.011(2) 0.0026(19)
C4 0.0295(19) 0.039(2) 0.050(2) 0.0074(17) 0.0023(17) 0.0050(16)
C5 0.0274(19) 0.048(2) 0.045(2) 0.0058(17) 0.0016(16) 0.0095(17)
C6 0.033(2) 0.047(2) 0.044(2) 0.0038(17) 0.0047(17) 0.0123(17)
C7 0.046(2) 0.055(3) 0.050(2) 0.0035(19) 0.0124(19) 0.020(2)
C8 0.050(2) 0.047(2) 0.053(2) -0.0031(19) 0.007(2) 0.022(2)
C9 0.043(2) 0.038(2) 0.042(2) -0.0030(16) 0.0059(17) 0.0138(17)
C10 0.047(2) 0.033(2) 0.048(2) 0.0004(16) 0.0039(18) 0.0080(17)
C11 0.035(2) 0.033(2) 0.041(2) 0.0014(16) 0.0047(16) 0.0065(16)
C12 0.036(2) 0.0310(19) 0.040(2) 0.0042(15) 0.0010(16) 0.0051(16)
C13 0.0304(19) 0.037(2) 0.041(2) 0.0060(16) 0.0004(16) 0.0067(16)
C14 0.0311(19) 0.0351(19) 0.037(2) 0.0060(15) 0.0051(16) 0.0058(16)
C15 0.0298(19) 0.041(2) 0.037(2) 0.0023(16) 0.0007(15) 0.0105(16)
C16 0.032(2) 0.040(2) 0.042(2) -0.0002(16) 0.0004(16) 0.0070(17)
C17 0.038(2) 0.048(2) 0.040(2) -0.0046(17) -0.0012(17) 0.0122(18)
C18 0.042(2) 0.043(2) 0.049(2) -0.0052(18) -0.0002(18) 0.0114(18)
C19 0.036(2) 0.035(2) 0.047(2) -0.0024(16) 0.0021(17) 0.0082(17)
C20 0.045(2) 0.034(2) 0.056(3) -0.0041(18) 0.0024(19) 0.0049(18)
C21 0.035(2) 0.049(2) 0.049(2) 0.0119(18) 0.0082(18) 0.0122(18)
C22 0.036(2) 0.068(3) 0.053(3) 0.012(2) 0.0062(19) 0.016(2)
C23 0.039(2) 0.078(3) 0.077(3) 0.018(3) 0.015(2) 0.019(2)
C24 0.068(3) 0.092(4) 0.063(3) 0.018(3) 0.030(3) 0.026(3)
C25 0.083(4) 0.103(4) 0.050(3) 0.012(3) 0.008(3) 0.014(3)
C26 0.049(3) 0.087(3) 0.050(3) 0.011(2) 0.002(2) 0.006(2)
C27 0.044(2) 0.040(2) 0.042(2) -0.0010(17) 0.0076(18) 0.0035(18)
C28 0.112(4) 0.067(3) 0.050(3) 0.011(2) 0.019(3) 0.031(3)
C29 0.205(9) 0.076(4) 0.064(4) 0.024(3) 0.056(5) 0.030(5)
C30 0.168(8) 0.094(5) 0.117(6) -0.013(5) 0.106(7) -0.019(5)
C31 0.057(3) 0.118(5) 0.127(6) -0.043(5) 0.052(4) -0.009(3)
C32 0.041(3) 0.083(3) 0.070(3) -0.017(3) 0.009(2) 0.009(2)
C33 0.068(3) 0.046(3) 0.058(3) -0.011(2) 0.008(2) 0.012(2)
C34 0.187(8) 0.092(5) 0.170(8) -0.093(5) 0.088(6) -0.026(5)
C35 0.43(2) 0.141(8) 0.222(12) -0.118(8) 0.150(13) -0.020(10)
C36 0.050(3) 0.049(2) 0.055(3) -0.012(2) 0.007(2) 0.008(2)
C37 0.088(4) 0.119(5) 0.099(4) -0.019(4) 0.043(4) 0.041(4)
C38 0.193(9) 0.328(14) 0.159(8) 0.055(8) 0.073(7) 0.201(10)
C39 0.032(2) 0.041(2) 0.044(2) 0.0003(17) 0.0010(17) 0.0033(17)
C40 0.047(3) 0.082(4) 0.108(4) 0.042(3) 0.031(3) 0.009(3)
C41 0.102(5) 0.119(6) 0.206(8) 0.095(6) 0.076(5) 0.021(4)
C42 0.046(2) 0.034(2) 0.054(3) 0.0036(18) 0.000(2) 0.0047(19)
C43 0.097(4) 0.048(3) 0.108(4) -0.032(3) 0.001(3) 0.002(3)
C44 0.171(7) 0.079(4) 0.148(6) -0.041(4) 0.054(6) 0.026(5)
C45 0.069(4) 0.169(7) 0.088(4) 0.007(4) -0.003(3) 0.028(4)
N1 0.0334(17) 0.0400(18) 0.0457(18) 0.0024(14) 0.0043(14) 0.0077(14)
N2 0.0326(17) 0.0406(18) 0.0454(18) 0.0036(14) 0.0073(14) 0.0093(14)
N3 0.0349(17) 0.0359(17) 0.0426(18) -0.0001(13) 0.0045(14) 0.0072(14)
N4 0.0333(17) 0.0343(17) 0.0466(19) 0.0028(14) 0.0027(14) 0.0039(13)
O1 0.145(4) 0.050(2) 0.104(3) -0.021(2) 0.046(3) -0.004(2)
O2 0.121(3) 0.078(3) 0.134(4) -0.067(2) 0.066(3) -0.021(2)
O3 0.061(2) 0.077(2) 0.078(2) -0.0023(17) 0.0240(17) 0.0284(17)
O4 0.077(2) 0.104(3) 0.0459(19) -0.0015(18) 0.0054(17) 0.020(2)
O5 0.0388(15) 0.0621(18) 0.0683(19) 0.0281(15) 0.0125(14) 0.0104(14)
O6 0.0372(15) 0.0592(17) 0.0577(17) 0.0012(13) -0.0039(13) 0.0174(13)
O7 0.0431(18) 0.0496(18) 0.110(3) -0.0113(17) 0.0032(17) -0.0013(14)
O8 0.064(2) 0.0469(18) 0.097(3) -0.0253(16) 0.0187(18) 0.0005(15)
Cl1 0.1316(15) 0.1162(14) 0.1077(13) -0.0116(10) 0.0146(11) 0.0094(11)
Cl2 0.1102(16) 0.318(4) 0.1339(18) 0.092(2) 0.0288(14) 0.075(2)
Cl3 0.193(2) 0.175(2) 0.166(2) -0.0454(17) 0.0162(18) 0.077(2)

loop_
_atom_type_symbol
_atom_type_description
_atom_type_scat_dispersion_real
_atom_type_scat_dispersion_imag
_atom_type_scat_source
C C 0.0033 0.0016 'International Tables Vol C Tables 4.2.6.8 and 6.1.1.4'
H H 0.0000 0.0000 'International Tables Vol C Tables 4.2.6.8 and 6.1.1.4'
N N 0.0061 0.0033 'International Tables Vol C Tables 4.2.6.8 and 6.1.1.4'
O O 0.0106 0.0060 'International Tables Vol C Tables 4.2.6.8 and 6.1.1.4'
Zn Zn 0.2839 1.4301 'International Tables Vol C Tables 4.2.6.8 and 6.1.1.4'
Cl Cl 0.1484 0.1585 'International Tables Vol C Tables 4.2.6.8 and 6.1.1.4'

loop_
_geom_angle_atom_site_label_1
_geom_angle_atom_site_label_2
_geom_angle_atom_site_label_3
_geom_angle
_geom_angle_site_symmetry_1
_geom_angle_site_symmetry_3
_geom_angle_publ_flag
N2 Zn1 N1 87.67(12) . . ?
N2 Zn1 N4 167.91(11) . . ?
N1 Zn1 N4 91.50(12) . . ?
N2 Zn1 N3 90.58(12) . . ?
N1 Zn1 N3 172.02(11) . . ?
N4 Zn1 N3 88.58(11) . . ?
N2 Zn1 O6 94.92(11) . 2_766 ?
N1 Zn1 O6 88.89(11) . 2_766 ?
N4 Zn1 O6 97.13(11) . 2_766 ?
N3 Zn1 O6 99.01(11) . 2_766 ?
N1 C1 C20 125.6(3) . . ?
N1 C1 C2 109.3(3) . . ?
C20 C1 C2 125.1(4) . . ?
C3 C2 C1 107.1(4) . . ?
C3 C2 H2 126.4 . . ?
C1 C2 H2 126.4 . . ?
C2 C3 C4 107.6(4) . . ?
C2 C3 H3 126.2 . . ?
C4 C3 H3 126.2 . . ?
N1 C4 C5 125.8(3) . . ?
N1 C4 C3 108.3(3) . . ?
C5 C4 C3 125.9(4) . . ?
C4 C5 C6 123.8(3) . . ?
C4 C5 C21 119.4(3) . . ?
C6 C5 C21 116.8(3) . . ?
N2 C6 C5 125.4(3) . . ?
N2 C6 C7 109.1(3) . . ?
C5 C6 C7 125.4(3) . . ?
C8 C7 C6 107.4(3) . . ?
C8 C7 H7 126.3 . . ?
C6 C7 H7 126.3 . . ?
C7 C8 C9 107.3(3) . . ?
C7 C8 H8 126.3 . . ?
C9 C8 H8 126.3 . . ?
C10 C9 N2 125.4(3) . . ?
C10 C9 C8 125.3(3) . . ?
N2 C9 C8 109.0(3) . . ?
C9 C10 C11 127.6(3) . . ?
C9 C10 H10 116.2 . . ?
C11 C10 H10 116.2 . . ?
N3 C11 C10 123.9(3) . . ?
N3 C11 C12 109.3(3) . . ?
C10 C11 C12 126.8(3) . . ?
C13 C12 C11 107.0(3) . . ?
C13 C12 C42 123.1(3) . . ?
C11 C12 C42 129.6(3) . . ?
C12 C13 C14 107.4(3) . . ?
C12 C13 C39 122.9(3) . . ?
C14 C13 C39 129.3(3) . . ?
N3 C14 C15 124.3(3) . . ?
N3 C14 C13 108.6(3) . . ?
C15 C14 C13 127.0(3) . . ?
C16 C15 C14 125.8(3) . . ?
C16 C15 C27 117.7(3) . . ?
C14 C15 C27 116.3(3) . . ?
N4 C16 C15 125.1(3) . . ?
N4 C16 C17 108.3(3) . . ?
C15 C16 C17 126.6(3) . . ?
C18 C17 C16 106.8(3) . . ?
C18 C17 C36 123.9(3) . . ?
C16 C17 C36 129.0(3) . . ?
C17 C18 C19 107.2(3) . . ?
C17 C18 C33 127.1(4) . . ?
C19 C18 C33 125.7(4) . . ?
N4 C19 C20 125.5(3) . . ?
N4 C19 C18 109.6(3) . . ?
C20 C19 C18 124.9(3) . . ?
C1 C20 C19 127.8(3) . . ?
C1 C20 H20 116.1 . . ?
C19 C20 H20 116.1 . . ?
C26 C21 C22 118.2(4) . . ?
C26 C21 C5 119.7(3) . . ?
C22 C21 C5 122.1(4) . . ?
C21 C22 C23 120.6(4) . . ?
C21 C22 H22 119.7 . . ?
C23 C22 H22 119.7 . . ?
C24 C23 C22 120.6(4) . . ?
C24 C23 H23 119.7 . . ?
C22 C23 H23 119.7 . . ?
C23 C24 C25 119.8(4) . . ?
C23 C24 H24 120.1 . . ?
C25 C24 H24 120.1 . . ?
C24 C25 C26 120.2(5) . . ?
C24 C25 H25 119.9 . . ?
C26 C25 H25 119.9 . . ?
C21 C26 C25 120.6(4) . . ?
C21 C26 H26 119.7 . . ?
C25 C26 H26 119.7 . . ?
C28 C27 C32 119.1(4) . . ?
C28 C27 C15 118.6(4) . . ?
C32 C27 C15 122.3(4) . . ?
C27 C28 C29 119.1(6) . . ?
C27 C28 H28 120.4 . . ?
C29 C28 H28 120.4 . . ?
C30 C29 C28 121.0(7) . . ?
C30 C29 H29 119.5 . . ?
C28 C29 H29 119.5 . . ?
C31 C30 C29 118.6(6) . . ?
C31 C30 H30 120.7 . . ?
C29 C30 H30 120.7 . . ?
C30 C31 C32 121.8(7) . . ?
C30 C31 H31 119.1 . . ?
C32 C31 H31 119.1 . . ?
C31 C32 C27 120.4(6) . . ?
C31 C32 H32 119.8 . . ?
C27 C32 H32 119.8 . . ?
O1 C33 O2 120.7(4) . . ?
O1 C33 C18 126.4(4) . . ?
O2 C33 C18 112.9(4) . . ?
C35 C34 O2 108.9(6) . . ?
C35 C34 H34A 109.9 . . ?
O2 C34 H34A 109.9 . . ?
C35 C34 H34B 109.9 . . ?
O2 C34 H34B 109.9 . . ?
H34A C34 H34B 108.3 . . ?
C34 C35 H35A 109.5 . . ?
C34 C35 H35B 109.5 . . ?
H35A C35 H35B 109.5 . . ?
C34 C35 H35C 109.5 . . ?
H35A C35 H35C 109.5 . . ?
H35B C35 H35C 109.5 . . ?
O4 C36 O3 124.6(4) . . ?
O4 C36 C17 123.5(4) . . ?
O3 C36 C17 111.9(4) . . ?
C38 C37 O3 108.0(6) . . ?
C38 C37 H37A 110.1 . . ?
O3 C37 H37A 110.1 . . ?
C38 C37 H37B 110.1 . . ?
O3 C37 H37B 110.1 . . ?
H37A C37 H37B 108.4 . . ?
C37 C38 H38A 109.5 . . ?
C37 C38 H38B 109.5 . . ?
H38A C38 H38B 109.5 . . ?
C37 C38 H38C 109.5 . . ?
H38A C38 H38C 109.5 . . ?
H38B C38 H38C 109.5 . . ?
O6 C39 O5 123.1(3) . . ?
O6 C39 C13 124.3(3) . . ?
O5 C39 C13 112.6(3) . . ?
C41 C40 O5 108.1(4) . . ?
C41 C40 H40A 110.1 . . ?
O5 C40 H40A 110.1 . . ?
C41 C40 H40B 110.1 . . ?
O5 C40 H40B 110.1 . . ?
H40A C40 H40B 108.4 . . ?
C40 C41 H41A 109.5 . . ?
C40 C41 H41B 109.5 . . ?
H41A C41 H41B 109.5 . . ?
C40 C41 H41C 109.5 . . ?
H41A C41 H41C 109.5 . . ?
H41B C41 H41C 109.5 . . ?
O7 C42 O8 123.2(4) . . ?
O7 C42 C12 123.9(4) . . ?
O8 C42 C12 112.9(3) . . ?
O8 C43 C44 106.5(5) . . ?
O8 C43 H43A 110.4 . . ?
C44 C43 H43A 110.4 . . ?
O8 C43 H43B 110.4 . . ?
C44 C43 H43B 110.4 . . ?
H43A C43 H43B 108.6 . . ?
C43 C44 H44A 109.5 . . ?
C43 C44 H44B 109.5 . . ?
H44A C44 H44B 109.5 . . ?
C43 C44 H44C 109.5 . . ?
H44A C44 H44C 109.5 . . ?
H44B C44 H44C 109.5 . . ?
Cl3 C45 Cl1 110.0(4) . . ?
Cl3 C45 Cl2 112.1(4) . . ?
Cl1 C45 Cl2 110.2(4) . . ?
Cl3 C45 H45 108.2 . . ?
Cl1 C45 H45 108.2 . . ?
Cl2 C45 H45 108.2 . . ?
C4 N1 C1 107.7(3) . . ?
C4 N1 Zn1 126.7(2) . . ?
C1 N1 Zn1 124.3(2) . . ?
C6 N2 C9 107.0(3) . . ?
C6 N2 Zn1 127.7(2) . . ?
C9 N2 Zn1 125.3(2) . . ?
C11 N3 C14 107.5(3) . . ?
C11 N3 Zn1 124.6(2) . . ?
C14 N3 Zn1 126.3(2) . . ?
C19 N4 C16 108.1(3) . . ?
C19 N4 Zn1 124.5(2) . . ?
C16 N4 Zn1 127.4(2) . . ?
C33 O2 C34 117.5(4) . . ?
C36 O3 C37 113.8(4) . . ?
C39 O5 C40 115.7(3) . . ?
C39 O6 Zn1 152.5(3) . 2_766 ?
C42 O8 C43 116.8(4) . . ?

loop_
_geom_bond_atom_site_label_1
_geom_bond_atom_site_label_2
_geom_bond_distance
_geom_bond_site_symmetry_2
_geom_bond_publ_flag
Zn1 N2 2.036(3) . ?
Zn1 N1 2.054(3) . ?
Zn1 N4 2.058(3) . ?
Zn1 N3 2.073(3) . ?
Zn1 O6 2.205(3) 2_766 ?
C1 N1 1.367(5) . ?
C1 C20 1.371(5) . ?
C1 C2 1.440(5) . ?
C2 C3 1.339(6) . ?
C2 H2 0.9500 . ?
C3 C4 1.458(5) . ?
C3 H3 0.9500 . ?
C4 N1 1.361(4) . ?
C4 C5 1.385(5) . ?
C5 C6 1.405(5) . ?
C5 C21 1.495(5) . ?
C6 N2 1.364(4) . ?
C6 C7 1.449(5) . ?
C7 C8 1.338(5) . ?
C7 H7 0.9500 . ?
C8 C9 1.444(5) . ?
C8 H8 0.9500 . ?
C9 C10 1.375(5) . ?
C9 N2 1.376(4) . ?
C10 C11 1.398(5) . ?
C10 H10 0.9500 . ?
C11 N3 1.363(4) . ?
C11 C12 1.437(5) . ?
C12 C13 1.360(5) . ?
C12 C42 1.488(5) . ?
C13 C14 1.435(5) . ?
C13 C39 1.497(5) . ?
C14 N3 1.377(4) . ?
C14 C15 1.407(5) . ?
C15 C16 1.403(5) . ?
C15 C27 1.503(5) . ?
C16 N4 1.381(4) . ?
C16 C17 1.452(5) . ?
C17 C18 1.369(5) . ?
C17 C36 1.497(5) . ?
C18 C19 1.438(5) . ?
C18 C33 1.467(5) . ?
C19 N4 1.356(4) . ?
C19 C20 1.404(5) . ?
C20 H20 0.9500 . ?
C21 C26 1.378(5) . ?
C21 C22 1.380(5) . ?
C22 C23 1.382(6) . ?
C22 H22 0.9500 . ?
C23 C24 1.356(6) . ?
C23 H23 0.9500 . ?
C24 C25 1.365(7) . ?
C24 H24 0.9500 . ?
C25 C26 1.386(6) . ?
C25 H25 0.9500 . ?
C26 H26 0.9500 . ?
C27 C28 1.376(6) . ?
C27 C32 1.378(6) . ?
C28 C29 1.396(8) . ?
C28 H28 0.9500 . ?
C29 C30 1.371(11) . ?
C29 H29 0.9500 . ?
C30 C31 1.349(11) . ?
C30 H30 0.9500 . ?
C31 C32 1.364(7) . ?
C31 H31 0.9500 . ?
C32 H32 0.9500 . ?
C33 O1 1.182(5) . ?
C33 O2 1.295(5) . ?
C34 C35 1.351(11) . ?
C34 O2 1.466(6) . ?
C34 H34A 0.9900 . ?
C34 H34B 0.9900 . ?
C35 H35A 0.9800 . ?
C35 H35B 0.9800 . ?
C35 H35C 0.9800 . ?
C36 O4 1.195(5) . ?
C36 O3 1.319(5) . ?
C37 C38 1.408(9) . ?
C37 O3 1.468(5) . ?
C37 H37A 0.9900 . ?
C37 H37B 0.9900 . ?
C38 H38A 0.9800 . ?
C38 H38B 0.9800 . ?
C38 H38C 0.9800 . ?
C39 O6 1.197(4) . ?
C39 O5 1.329(4) . ?
C40 C41 1.453(7) . ?
C40 O5 1.469(5) . ?
C40 H40A 0.9900 . ?
C40 H40B 0.9900 . ?
C41 H41A 0.9800 . ?
C41 H41B 0.9800 . ?
C41 H41C 0.9800 . ?
C42 O7 1.194(5) . ?
C42 O8 1.322(5) . ?
C43 O8 1.453(5) . ?
C43 C44 1.473(8) . ?
C43 H43A 0.9900 . ?
C43 H43B 0.9900 . ?
C44 H44A 0.9800 . ?
C44 H44B 0.9800 . ?
C44 H44C 0.9800 . ?
C45 Cl3 1.721(8) . ?
C45 Cl1 1.725(6) . ?
C45 Cl2 1.732(7) . ?
C45 H45 1.0000 . ?

loop_
_geom_torsion_atom_site_label_1
_geom_torsion_atom_site_label_2
_geom_torsion_atom_site_label_3
_geom_torsion_atom_site_label_4
_geom_torsion
_geom_torsion_site_symmetry_1
_geom_torsion_site_symmetry_2
_geom_torsion_site_symmetry_3
_geom_torsion_site_symmetry_4
_geom_torsion_publ_flag
N1 C1 C2 C3 -1.5(5) . . . . ?
C20 C1 C2 C3 177.1(4) . . . . ?
C1 C2 C3 C4 1.9(5) . . . . ?
C2 C3 C4 N1 -1.7(4) . . . . ?
C2 C3 C4 C5 176.1(4) . . . . ?
N1 C4 C5 C6 2.2(6) . . . . ?
C3 C4 C5 C6 -175.2(3) . . . . ?
N1 C4 C5 C21 -177.9(3) . . . . ?
C3 C4 C5 C21 4.7(5) . . . . ?
C4 C5 C6 N2 -11.7(6) . . . . ?
C21 C5 C6 N2 168.4(3) . . . . ?
C4 C5 C6 C7 168.2(4) . . . . ?
C21 C5 C6 C7 -11.7(5) . . . . ?
N2 C6 C7 C8 -1.3(4) . . . . ?
C5 C6 C7 C8 178.8(4) . . . . ?
C6 C7 C8 C9 -0.9(4) . . . . ?
C7 C8 C9 C10 -172.1(4) . . . . ?
C7 C8 C9 N2 2.7(4) . . . . ?
N2 C9 C10 C11 3.6(6) . . . . ?
C8 C9 C10 C11 177.6(4) . . . . ?
C9 C10 C11 N3 12.0(6) . . . . ?
C9 C10 C11 C12 -172.0(4) . . . . ?
N3 C11 C12 C13 1.8(4) . . . . ?
C10 C11 C12 C13 -174.7(4) . . . . ?
N3 C11 C12 C42 -172.6(3) . . . . ?
C10 C11 C12 C42 10.8(6) . . . . ?
C11 C12 C13 C14 0.3(4) . . . . ?
C42 C12 C13 C14 175.2(3) . . . . ?
C11 C12 C13 C39 -173.1(3) . . . . ?
C42 C12 C13 C39 1.7(5) . . . . ?
C12 C13 C14 N3 -2.3(4) . . . . ?
C39 C13 C14 N3 170.6(3) . . . . ?
C12 C13 C14 C15 173.7(3) . . . . ?
C39 C13 C14 C15 -13.4(6) . . . . ?
N3 C14 C15 C16 -10.9(6) . . . . ?
C13 C14 C15 C16 173.7(3) . . . . ?
N3 C14 C15 C27 163.4(3) . . . . ?
C13 C14 C15 C27 -12.0(5) . . . . ?
C14 C15 C16 N4 -1.4(6) . . . . ?
C27 C15 C16 N4 -175.6(3) . . . . ?
C14 C15 C16 C17 -178.8(3) . . . . ?
C27 C15 C16 C17 7.0(5) . . . . ?
N4 C16 C17 C18 -0.9(4) . . . . ?
C15 C16 C17 C18 176.9(3) . . . . ?
N4 C16 C17 C36 173.6(4) . . . . ?
C15 C16 C17 C36 -8.6(6) . . . . ?
C16 C17 C18 C19 0.8(4) . . . . ?
C36 C17 C18 C19 -174.0(4) . . . . ?
C16 C17 C18 C33 178.9(4) . . . . ?
C36 C17 C18 C33 4.1(6) . . . . ?
C17 C18 C19 N4 -0.5(4) . . . . ?
C33 C18 C19 N4 -178.6(4) . . . . ?
C17 C18 C19 C20 -179.7(4) . . . . ?
C33 C18 C19 C20 2.2(6) . . . . ?
N1 C1 C20 C19 3.8(7) . . . . ?
C2 C1 C20 C19 -174.6(4) . . . . ?
N4 C19 C20 C1 1.8(6) . . . . ?
C18 C19 C20 C1 -179.1(4) . . . . ?
C4 C5 C21 C26 118.1(4) . . . . ?
C6 C5 C21 C26 -62.0(5) . . . . ?
C4 C5 C21 C22 -63.9(5) . . . . ?
C6 C5 C21 C22 116.0(4) . . . . ?
C26 C21 C22 C23 0.0(6) . . . . ?
C5 C21 C22 C23 -178.0(4) . . . . ?
C21 C22 C23 C24 -0.6(7) . . . . ?
C22 C23 C24 C25 -0.1(8) . . . . ?
C23 C24 C25 C26 1.5(8) . . . . ?
C22 C21 C26 C25 1.4(7) . . . . ?
C5 C21 C26 C25 179.5(4) . . . . ?
C24 C25 C26 C21 -2.1(8) . . . . ?
C16 C15 C27 C28 91.6(4) . . . . ?
C14 C15 C27 C28 -83.1(4) . . . . ?
C16 C15 C27 C32 -88.2(5) . . . . ?
C14 C15 C27 C32 97.0(4) . . . . ?
C32 C27 C28 C29 -0.4(7) . . . . ?
C15 C27 C28 C29 179.7(4) . . . . ?
C27 C28 C29 C30 0.5(9) . . . . ?
C28 C29 C30 C31 -0.8(11) . . . . ?
C29 C30 C31 C32 1.0(11) . . . . ?
C30 C31 C32 C27 -0.9(9) . . . . ?
C28 C27 C32 C31 0.6(7) . . . . ?
C15 C27 C32 C31 -179.5(4) . . . . ?
C17 C18 C33 O1 -179.9(5) . . . . ?
C19 C18 C33 O1 -2.2(8) . . . . ?
C17 C18 C33 O2 -0.4(7) . . . . ?
C19 C18 C33 O2 177.3(4) . . . . ?
C18 C17 C36 O4 89.5(5) . . . . ?
C16 C17 C36 O4 -84.2(6) . . . . ?
C18 C17 C36 O3 -88.0(5) . . . . ?
C16 C17 C36 O3 98.3(5) . . . . ?
C12 C13 C39 O6 98.9(5) . . . . ?
C14 C13 C39 O6 -73.0(5) . . . . ?
C12 C13 C39 O5 -78.9(4) . . . . ?
C14 C13 C39 O5 109.2(4) . . . . ?
C13 C12 C42 O7 -8.9(6) . . . . ?
C11 C12 C42 O7 164.7(4) . . . . ?
C13 C12 C42 O8 169.9(3) . . . . ?
C11 C12 C42 O8 -16.5(5) . . . . ?
C5 C4 N1 C1 -177.0(3) . . . . ?
C3 C4 N1 C1 0.8(4) . . . . ?
C5 C4 N1 Zn1 15.2(5) . . . . ?
C3 C4 N1 Zn1 -167.0(2) . . . . ?
C20 C1 N1 C4 -178.2(4) . . . . ?
C2 C1 N1 C4 0.4(4) . . . . ?
C20 C1 N1 Zn1 -10.1(5) . . . . ?
C2 C1 N1 Zn1 168.5(3) . . . . ?
C5 C6 N2 C9 -177.1(3) . . . . ?
C7 C6 N2 C9 2.9(4) . . . . ?
C5 C6 N2 Zn1 2.6(5) . . . . ?
C7 C6 N2 Zn1 -177.3(2) . . . . ?
C10 C9 N2 C6 171.3(4) . . . . ?
C8 C9 N2 C6 -3.5(4) . . . . ?
C10 C9 N2 Zn1 -8.4(5) . . . . ?
C8 C9 N2 Zn1 176.8(2) . . . . ?
C10 C11 N3 C14 173.4(3) . . . . ?
C12 C11 N3 C14 -3.2(4) . . . . ?
C10 C11 N3 Zn1 -20.0(5) . . . . ?
C12 C11 N3 Zn1 163.3(2) . . . . ?
C15 C14 N3 C11 -172.7(3) . . . . ?
C13 C14 N3 C11 3.4(4) . . . . ?
C15 C14 N3 Zn1 21.0(5) . . . . ?
C13 C14 N3 Zn1 -162.8(2) . . . . ?
C20 C19 N4 C16 179.1(3) . . . . ?
C18 C19 N4 C16 0.0(4) . . . . ?
C20 C19 N4 Zn1 -0.1(5) . . . . ?
C18 C19 N4 Zn1 -179.3(2) . . . . ?
C15 C16 N4 C19 -177.3(3) . . . . ?
C17 C16 N4 C19 0.5(4) . . . . ?
C15 C16 N4 Zn1 1.9(5) . . . . ?
C17 C16 N4 Zn1 179.8(2) . . . . ?
O1 C33 O2 C34 1.6(9) . . . . ?
C18 C33 O2 C34 -178.0(6) . . . . ?
C35 C34 O2 C33 170.1(10) . . . . ?
O4 C36 O3 C37 0.0(6) . . . . ?
C17 C36 O3 C37 177.5(4) . . . . ?
C38 C37 O3 C36 179.4(6) . . . . ?
O6 C39 O5 C40 -6.8(6) . . . . ?
C13 C39 O5 C40 171.0(4) . . . . ?
C41 C40 O5 C39 -175.6(5) . . . . ?
O5 C39 O6 Zn1 144.4(4) . . . 2_766 ?
C13 C39 O6 Zn1 -33.2(8) . . . 2_766 ?
O7 C42 O8 C43 -6.1(7) . . . . ?
C12 C42 O8 C43 175.1(4) . . . . ?
C44 C43 O8 C42 176.9(5) . . . . ?
